data_1545680
loop_
_publ_author_name
'Mittapalli, Sudhir'
'Sravanakumar Perumalla, D.'
'Nangia, Ashwini'

_publ_section_title
;
 Mechanochemical synthesis of <i>N</i>-salicylideneaniline: thermosalient
 effect of polymorphic crystals
;
_journal_coeditor_code LQ5003
_journal_issue 3
_journal_name_full IUCrJ
_journal_page_first
;
;
_journal_paper_doi 10.1107/S2052252517004043
_journal_volume 4
_journal_year 2017
_chemical_formula_moiety 'C14 H10 Cl2 N2 O2'
_chemical_formula_sum 'C14 H10 Cl2 N2 O2'
_chemical_formula_weight 309.14
_chemical_melting_point 522.3
_chemical_name_common ((E)-4-((3,5-Dichloro-2-Hydroxybenzylidene)amino)benzamide
_chemical_name_systematic ((E)-4-((3,5-Dichloro-2-Hydroxybenzylidene)amino)benzamide
_space_group_crystal_system triclinic
_space_group_IT_number 2
_space_group_name_Hall '-P 1'
_space_group_name_H-M_alt 'P -1'
_symmetry_space_group_name_Hall '-P 1'
_symmetry_space_group_name_H-M 'P -1'
_atom_sites_solution_hydrogens mixed
_audit_creation_method SHELXL-2014/7
_cell_angle_alpha 81.461(6)
_cell_angle_beta 77.033(7)
_cell_angle_gamma 80.551(6)
_cell_formula_units_Z 2
_cell_length_a 8.4492(7)
_cell_length_b 9.1167(5)
_cell_length_c 9.1545(8)
_cell_measurement_reflns_used 1385
_cell_measurement_temperature 298(2)
_cell_measurement_theta_max 66.601
_cell_measurement_theta_min 4.951
_cell_volume 673.27(9)
_computing_structure_refinement 'SHELXL-2014/7 (Sheldrick, 2014)'
_diffrn_ambient_temperature 298(2)
_diffrn_measured_fraction_theta_full 0.999
_diffrn_measured_fraction_theta_max 0.999
_diffrn_measurement_device_type 'Xcalibur, Eos, Gemini'
_diffrn_measurement_method '\w scans'
_diffrn_radiation_type CuK\a
_diffrn_radiation_wavelength 1.54184
_diffrn_reflns_av_R_equivalents 0.0382
_diffrn_reflns_av_unetI/netI 0.0753
_diffrn_reflns_Laue_measured_fraction_full 0.999
_diffrn_reflns_Laue_measured_fraction_max 0.999
_diffrn_reflns_limit_h_max 10
_diffrn_reflns_limit_h_min -10
_diffrn_reflns_limit_k_max 10
_diffrn_reflns_limit_k_min -10
_diffrn_reflns_limit_l_max 10
_diffrn_reflns_limit_l_min -10
_diffrn_reflns_number 5392
_diffrn_reflns_point_group_measured_fraction_full 0.999
_diffrn_reflns_point_group_measured_fraction_max 0.999
_diffrn_reflns_theta_full 66.601
_diffrn_reflns_theta_max 66.601
_diffrn_reflns_theta_min 4.951
_exptl_absorpt_coefficient_mu 4.367
_exptl_absorpt_correction_type none
_exptl_crystal_colour colorless
_exptl_crystal_density_diffrn 1.525
_exptl_crystal_density_method 'not measured'
_exptl_crystal_description block
_exptl_crystal_F_000 316
_exptl_crystal_size_max 0.33
_exptl_crystal_size_mid 0.31
_exptl_crystal_size_min 0.29
_refine_diff_density_max 0.240
_refine_diff_density_min -0.236
_refine_diff_density_rms 0.051
_refine_ls_extinction_method none
_refine_ls_goodness_of_fit_ref 0.977
_refine_ls_hydrogen_treatment mixed
_refine_ls_matrix_type full
_refine_ls_number_parameters 193
_refine_ls_number_reflns 2366
_refine_ls_number_restraints 0
_refine_ls_restrained_S_all 0.977
_refine_ls_R_factor_all 0.0888
_refine_ls_R_factor_gt 0.0491
_refine_ls_shift/su_max 0.000
_refine_ls_shift/su_mean 0.000
_refine_ls_structure_factor_coef Fsqd
_refine_ls_weighting_details 'w=1/[\s^2^(Fo^2^)+(0.0344P)^2^] where P=(Fo^2^+2Fc^2^)/3'
_refine_ls_weighting_scheme calc
_refine_ls_wR_factor_gt 0.0922
_refine_ls_wR_factor_ref 0.1183
_reflns_Friedel_coverage 0.000
_reflns_number_gt 1385
_reflns_number_total 2366
_reflns_threshold_expression 'I > 2\s(I)'
_cod_data_source_file lq5003.cif
_cod_data_source_block AFORMI
_cod_depositor_comments
;
The following automatic conversions were performed:

'_chemical_melting_point' value '522.3K' was changed to '522.3' - the
value should be numeric and without a unit designator.

Automatic conversion script
Id: cif_fix_values 4973 2017-02-22 13:04:09Z antanas 
;
_cod_database_code 1545680
_shelx_shelxl_version_number 2014/7
_shelx_space_group_comment
;
The symmetry employed for this shelxl refinement is uniquely defined
by the following loop, which should always be used as a source of
symmetry information in preference to the above space-group names.
They are only intended as comments.
;

loop_
_space_group_symop_operation_xyz
'x, y, z'
'-x, -y, -z'

loop_
_atom_site_label
_atom_site_type_symbol
_atom_site_fract_x
_atom_site_fract_y
_atom_site_fract_z
_atom_site_U_iso_or_equiv
_atom_site_adp_type
_atom_site_occupancy
_atom_site_site_symmetry_order
_atom_site_calc_flag
_atom_site_refinement_flags_posn
_atom_site_refinement_flags_adp
Cl1 Cl 0.76030(13) 0.89932(10) -0.10617(10) 0.0749(4) Uani 1 1 d . .
Cl2 Cl 1.21528(13) 0.68767(11) 0.22333(12) 0.0875(4) Uani 1 1 d . .
O1 O 0.4823(3) -0.3222(2) 0.3874(3) 0.0597(7) Uani 1 1 d . .
O2 O 1.0375(3) 0.4273(3) 0.3097(3) 0.0606(7) Uani 1 1 d . .
N2 N 0.8151(3) 0.2744(3) 0.2941(3) 0.0490(8) Uani 1 1 d . .
N1 N 0.6543(4) -0.3972(4) 0.5460(4) 0.0610(9) Uani 1 1 d . .
C9 C 0.8290(4) 0.5199(4) 0.1657(4) 0.0451(9) Uani 1 1 d . .
C1 C 0.5904(4) -0.2959(4) 0.4462(4) 0.0486(9) Uani 1 1 d . .
C7 C 0.7542(4) 0.1349(4) 0.3301(4) 0.0433(8) Uani 1 1 d . .
C2 C 0.6523(4) -0.1477(4) 0.4082(4) 0.0432(8) Uani 1 1 d . .
C4 C 0.7496(4) -0.0985(4) 0.4885(4) 0.0529(9) Uani 1 1 d . .
H4 H 0.7819 -0.1607 0.5699 0.064 Uiso 1 1 calc R U
C8 C 0.7533(4) 0.3850(4) 0.2122(4) 0.0532(10) Uani 1 1 d . .
H8 H 0.6570 0.3785 0.1818 0.064 Uiso 1 1 calc R U
C3 C 0.6058(4) -0.0527(4) 0.2883(4) 0.0517(9) Uani 1 1 d . .
H3 H 0.5388 -0.0828 0.2336 0.062 Uiso 1 1 calc R U
C10 C 0.7641(4) 0.6338(4) 0.0671(4) 0.0515(9) Uani 1 1 d . .
H10 H 0.6695 0.6248 0.0352 0.062 Uiso 1 1 calc R U
C6 C 0.7997(4) 0.0410(4) 0.4503(4) 0.0531(9) Uani 1 1 d . .
H6 H 0.8648 0.0720 0.5062 0.064 Uiso 1 1 calc R U
C11 C 0.9709(4) 0.5342(4) 0.2168(4) 0.0495(9) Uani 1 1 d . .
C14 C 0.9767(4) 0.7765(4) 0.0673(4) 0.0563(10) Uani 1 1 d . .
H14 H 1.0260 0.8629 0.0345 0.068 Uiso 1 1 calc R U
C12 C 0.8396(5) 0.7583(4) 0.0179(4) 0.0521(9) Uani 1 1 d . .
C5 C 0.6576(4) 0.0862(4) 0.2488(4) 0.0528(9) Uani 1 1 d . .
H5 H 0.6271 0.1479 0.1664 0.063 Uiso 1 1 calc R U
C13 C 1.0396(4) 0.6660(4) 0.1654(4) 0.0526(9) Uani 1 1 d . .
H2A H 0.977(5) 0.341(5) 0.320(4) 0.120(17) Uiso 1 1 d . .
H1B H 0.622(4) -0.490(4) 0.564(3) 0.051(10) Uiso 1 1 d . .
H1A H 0.750(4) -0.386(4) 0.572(4) 0.076(13) Uiso 1 1 d . .

loop_
_atom_site_aniso_label
_atom_site_aniso_U_11
_atom_site_aniso_U_22
_atom_site_aniso_U_33
_atom_site_aniso_U_23
_atom_site_aniso_U_13
_atom_site_aniso_U_12
Cl1 0.1027(9) 0.0520(6) 0.0739(7) 0.0137(5) -0.0434(6) -0.0055(6)
Cl2 0.0934(9) 0.0577(7) 0.1290(10) 0.0272(6) -0.0655(7) -0.0359(6)
O1 0.0640(17) 0.0458(15) 0.0798(18) 0.0092(13) -0.0367(14) -0.0224(13)
O2 0.0744(19) 0.0411(15) 0.0745(18) 0.0142(13) -0.0373(14) -0.0199(14)
N2 0.0542(19) 0.0406(18) 0.0520(18) 0.0061(14) -0.0120(15) -0.0145(15)
N1 0.070(3) 0.040(2) 0.082(2) 0.0132(17) -0.0340(19) -0.0242(18)
C9 0.053(2) 0.0340(19) 0.050(2) -0.0035(16) -0.0122(17) -0.0092(16)
C1 0.048(2) 0.034(2) 0.065(2) 0.0007(17) -0.0166(18) -0.0071(16)
C7 0.043(2) 0.0364(19) 0.052(2) 0.0037(16) -0.0115(16) -0.0149(16)
C2 0.049(2) 0.0338(19) 0.0476(19) -0.0002(16) -0.0122(16) -0.0096(16)
C4 0.068(3) 0.040(2) 0.056(2) 0.0115(17) -0.0271(19) -0.0183(18)
C8 0.052(2) 0.051(2) 0.058(2) -0.0013(19) -0.0168(18) -0.0103(19)
C3 0.054(2) 0.043(2) 0.065(2) -0.0007(18) -0.0258(18) -0.0102(18)
C10 0.055(2) 0.045(2) 0.055(2) -0.0009(18) -0.0183(18) -0.0042(18)
C6 0.063(2) 0.043(2) 0.061(2) 0.0043(18) -0.0280(19) -0.0164(18)
C11 0.062(2) 0.0337(19) 0.056(2) 0.0039(17) -0.0201(18) -0.0111(18)
C14 0.075(3) 0.035(2) 0.062(2) 0.0064(18) -0.024(2) -0.0144(19)
C12 0.066(3) 0.039(2) 0.051(2) 0.0074(17) -0.0234(19) -0.0026(18)
C5 0.060(2) 0.043(2) 0.059(2) 0.0075(18) -0.0253(19) -0.0128(18)
C13 0.060(2) 0.044(2) 0.061(2) 0.0040(18) -0.0261(19) -0.0163(18)

loop_
_atom_type_symbol
_atom_type_description
_atom_type_scat_dispersion_real
_atom_type_scat_dispersion_imag
_atom_type_scat_source
C C 0.0180 0.0090 'International Tables Vol C Tables 4.2.6.8 and 6.1.1.4'
H H 0.0000 0.0000 'International Tables Vol C Tables 4.2.6.8 and 6.1.1.4'
Cl Cl 0.3640 0.7020 'International Tables Vol C Tables 4.2.6.8 and 6.1.1.4'
N N 0.0310 0.0180 'International Tables Vol C Tables 4.2.6.8 and 6.1.1.4'
O O 0.0490 0.0320 'International Tables Vol C Tables 4.2.6.8 and 6.1.1.4'

loop_
_geom_angle_atom_site_label_1
_geom_angle_atom_site_label_2
_geom_angle_atom_site_label_3
_geom_angle
C11 O2 H2A 106(2)
C8 N2 C7 123.5(3)
C1 N1 H1B 118.1(19)
C1 N1 H1A 120(2)
H1B N1 H1A 119(3)
C10 C9 C11 120.4(3)
C10 C9 C8 119.8(3)
C11 C9 C8 119.8(3)
O1 C1 N1 121.5(3)
O1 C1 C2 120.2(3)
N1 C1 C2 118.3(3)
C6 C7 C5 118.6(3)
C6 C7 N2 117.4(3)
C5 C7 N2 124.0(3)
C3 C2 C4 118.1(3)
C3 C2 C1 118.1(3)
C4 C2 C1 123.8(3)
C6 C4 C2 121.2(3)
C6 C4 H4 119.4
C2 C4 H4 119.4
N2 C8 C9 121.7(3)
N2 C8 H8 119.2
C9 C8 H8 119.2
C5 C3 C2 120.7(3)
C5 C3 H3 119.6
C2 C3 H3 119.6
C12 C10 C9 119.8(3)
C12 C10 H10 120.1
C9 C10 H10 120.1
C7 C6 C4 120.6(3)
C7 C6 H6 119.7
C4 C6 H6 119.7
O2 C11 C13 120.9(3)
O2 C11 C9 122.2(3)
C13 C11 C9 116.9(3)
C13 C14 C12 119.2(3)
C13 C14 H14 120.4
C12 C14 H14 120.4
C10 C12 C14 121.2(3)
C10 C12 Cl1 119.9(3)
C14 C12 Cl1 118.9(3)
C3 C5 C7 120.8(3)
C3 C5 H5 119.6
C7 C5 H5 119.6
C14 C13 C11 122.5(3)
C14 C13 Cl2 118.9(3)
C11 C13 Cl2 118.5(3)

loop_
_geom_bond_atom_site_label_1
_geom_bond_atom_site_label_2
_geom_bond_distance
Cl1 C12 1.737(3)
Cl2 C13 1.734(3)
O1 C1 1.229(4)
O2 C11 1.333(4)
O2 H2A 0.99(4)
N2 C8 1.277(4)
N2 C7 1.416(4)
N1 C1 1.337(4)
N1 H1B 0.91(3)
N1 H1A 0.92(4)
C9 C10 1.397(4)
C9 C11 1.412(4)
C9 C8 1.443(4)
C1 C2 1.494(4)
C7 C6 1.377(4)
C7 C5 1.380(4)
C2 C3 1.381(4)
C2 C4 1.382(4)
C4 C6 1.377(4)
C4 H4 0.9300
C8 H8 0.9300
C3 C5 1.379(4)
C3 H3 0.9300
C10 C12 1.362(4)
C10 H10 0.9300
C6 H6 0.9300
C11 C13 1.393(4)
C14 C13 1.368(4)
C14 C12 1.376(4)
C14 H14 0.9300
C5 H5 0.9300
